data_4032758
loop_
_publ_author_name
'Alonso, Concepci\'on'
'Gonz\'alez, Mar\'ia'
'Palacios, Francisco'
'Rubiales, Gloria'

_publ_section_title
;
 Study of the Hetero-[4+2]-Cycloaddition Reaction of Aldimines and
 Alkynes. Synthesis of 1,5-Naphthyridine and Isoindolone Derivatives.
;
_journal_issue 12
_journal_name_full 'The Journal of organic chemistry'
_journal_page_first 6379
_journal_page_last 6387
_journal_paper_doi 10.1021/acs.joc.7b00977
_journal_volume 82
_journal_year 2017
_chemical_compound_source 'synthesis as described'
_chemical_formula_moiety 'C22 H15 F3 N2 O1'
_chemical_formula_sum 'C22 H15 F3 N2 O'
_chemical_formula_weight 380.36
_space_group_crystal_system triclinic
_space_group_IT_number 2
_space_group_name_Hall '-P 1'
_space_group_name_H-M_alt 'P -1'
_symmetry_cell_setting triclinic
_symmetry_Int_Tables_number 2
_symmetry_space_group_name_Hall '-P 1'
_symmetry_space_group_name_H-M 'P -1'
_atom_sites_solution_hydrogens geom
_atom_sites_solution_primary dual
_audit_creation_date 2017-03-22T14:53:21-00:00
_audit_creation_method 'WinGX routine CIF_UPDATE'
_cell_angle_alpha 105.216(11)
_cell_angle_beta 95.918(12)
_cell_angle_gamma 106.899(12)
_cell_formula_units_Z 6
_cell_length_a 12.5496(18)
_cell_length_b 13.4577(15)
_cell_length_c 16.944(2)
_cell_measurement_reflns_used 1994
_cell_measurement_temperature 150.01(10)
_cell_measurement_theta_max 74.143
_cell_measurement_theta_min 3.589
_cell_measurement_wavelength 1.54184
_cell_volume 2591.7(6)
_computing_cell_refinement 'CrysAlisPro 1.171.38.46 (Rigaku OD, 2015)'
_computing_data_collection 'CrysAlisPro 1.171.38.46 (Rigaku OD, 2015)'
_computing_data_reduction 'CrysAlisPro 1.171.38.46 (Rigaku OD, 2015)'
_computing_molecular_graphics 'Olex2 (Dolomanov et al., 2009)'
_computing_publication_material 'Olex2 (Dolomanov et al., 2009)'
_computing_structure_refinement 'ShelXL (Sheldrick, 2015)'
_computing_structure_solution 'ShelXT (Sheldrick, 2015)'
_diffrn_ambient_temperature 150.01(10)
_diffrn_detector 'CCD plate'
_diffrn_detector_area_resol_mean 5.2012
_diffrn_detector_type Atlas
_diffrn_measured_fraction_theta_full 0.953
_diffrn_measured_fraction_theta_max 0.943
_diffrn_measurement_details
;
List of Runs (angles in degrees, time in seconds):

  # Type    Start    End  Width  t~exp~   \w     \q     \k     \f   Frames
--------------------------------------------------------------------------
  1  \w    -45.00  30.00   1.00    2.00    --  -39.58  37.00  30.00   75
  2  \w    -86.00  42.00   1.00    2.00    --  -39.58  19.00 -30.00  128
  3  \w     37.00 126.00   1.00    2.00    --   39.58-178.00-150.00   89
  4  \w    -89.00 -28.00   1.00    8.00    --  -83.00 111.00 -90.00   61
  5  \w    -71.00 -12.00   1.00    8.00    --  -83.00  45.00-120.00   59
  6  \w   -109.00 -61.00   1.00    8.00    --  -83.00  61.00 150.00   48
  7  \w     64.00 111.00   1.00    8.00    --  113.00-111.00  60.00   47
  8  \w     40.00  65.00   1.00    8.00    --  113.00 -45.00 150.00   25
  9  \w     83.00 158.00   1.00    8.00    --  113.00  30.00 -60.00   75
 10  \w     41.00  77.00   1.00    8.00    --  113.00 -45.00  30.00   36
 11  \w     36.00  69.00   1.00    8.00    --  113.00 -30.00 -60.00   33
 12  \w     50.00 114.00   1.00    8.00    --  113.00-111.00 150.00   64
 13  \w     35.00  68.00   1.00    8.00    --  113.00 -30.00  90.00   33
 14  \w     59.00 125.00   1.00    8.00    --  113.00 -61.00 -90.00   66
 15  \w     76.00 115.00   1.00    8.00    --  113.00-111.00-120.00   39
 16  \w     52.00  64.00   1.00    8.00    --  113.00 -94.00 -90.00   12
;
_diffrn_measurement_device 'four-circle\k-geometry diffractometer'
_diffrn_measurement_device_type 'Agilent SuperNova'
_diffrn_measurement_method '\w scans'
_diffrn_orient_matrix_type 'CrysAlisPro convention (1999,Acta A55,543-557)'
_diffrn_orient_matrix_UB_11 -0.01127
_diffrn_orient_matrix_UB_12 0.07109
_diffrn_orient_matrix_UB_13 -0.0562544
_diffrn_orient_matrix_UB_21 0.0268523
_diffrn_orient_matrix_UB_22 0.0998564
_diffrn_orient_matrix_UB_23 0.0778295
_diffrn_orient_matrix_UB_31 0.1275077
_diffrn_orient_matrix_UB_32 0.0279478
_diffrn_orient_matrix_UB_33 -0.0022167
_diffrn_radiation_monochromator 'Multilayer optics'
_diffrn_radiation_probe x-ray
_diffrn_radiation_type CuK\a
_diffrn_radiation_wavelength 1.54184
_diffrn_reflns_av_R_equivalents 0.0972
_diffrn_reflns_av_unetI/netI 0.0894
_diffrn_reflns_Laue_measured_fraction_full 0.953
_diffrn_reflns_Laue_measured_fraction_max 0.943
_diffrn_reflns_limit_h_max 15
_diffrn_reflns_limit_h_min -15
_diffrn_reflns_limit_k_max 14
_diffrn_reflns_limit_k_min -15
_diffrn_reflns_limit_l_max 20
_diffrn_reflns_limit_l_min -20
_diffrn_reflns_number 15487
_diffrn_reflns_point_group_measured_fraction_max 0.943
_diffrn_reflns_theta_full 67.684
_diffrn_reflns_theta_max 69.997
_diffrn_reflns_theta_min 2.755
_diffrn_source 'micro-focus sealed X-ray tube'
_diffrn_source_current 0.8
_diffrn_source_power 0.04
_diffrn_source_voltage 50
_exptl_absorpt_coefficient_mu 0.957
_exptl_absorpt_correction_T_max 0.951
_exptl_absorpt_correction_T_min 0.734
_exptl_absorpt_correction_type analytical
_exptl_absorpt_process_details
;
        CrysAlisPro 1.171.38.46 (Rigaku Oxford Diffraction, 2015)
Analytical numeric absorption correction using a multifaceted crystal
                        model based on expressions derived by R.C. Clark & J.S.
        (Clark, R. C. & Reid, J. S. (1995). Acta Cryst. A51, 887-897)
        Empirical absorption correction using spherical harmonics,
 implemented in SCALE3 ABSPACK scaling algorithm.
;
_exptl_crystal_colour colourless
_exptl_crystal_density_diffrn 1.462
_exptl_crystal_density_method 'not measured'
_exptl_crystal_description needle
_exptl_crystal_F_000 1176
_exptl_crystal_size_max 0.497
_exptl_crystal_size_mid 0.077
_exptl_crystal_size_min 0.061
_refine_diff_density_max 0.508
_refine_diff_density_min -0.373
_refine_diff_density_rms 0.1
_refine_ls_extinction_method none
_refine_ls_goodness_of_fit_ref 0.991
_refine_ls_hydrogen_treatment constr
_refine_ls_matrix_type full
_refine_ls_number_parameters 789
_refine_ls_number_reflns 15487
_refine_ls_number_restraints 42
_refine_ls_restrained_S_all 0.996
_refine_ls_R_factor_all 0.1563
_refine_ls_R_factor_gt 0.0987
_refine_ls_shift/su_max 0
_refine_ls_shift/su_mean 0
_refine_ls_structure_factor_coef Fsqd
_refine_ls_weighting_details 'w=1/[\s^2^(Fo^2^)+(0.1842P)^2^] where P=(Fo^2^+2Fc^2^)/3'
_refine_ls_weighting_scheme calc
_refine_ls_wR_factor_gt 0.2681
_refine_ls_wR_factor_ref 0.3081
_reflns_number_gt 7487
_reflns_number_total 15487
_reflns_threshold_expression 'I > 2\s(I)'
_cod_data_source_file jo7b00977_si_001.cif
_cod_data_source_block a20160129_naf7macla
_cod_database_code 4032758
_twin_special_details
;
Component 2 rotated by -179.9535\% 
 around [-0.25 0.92 -0.30] (reciprocal) or [-0.00 1.00 0.00] (direct)
;

loop_
_space_group_symop_operation_xyz
'x, y, z'
'-x, -y, -z'

loop_
_atom_site_label
_atom_site_type_symbol
_atom_site_fract_x
_atom_site_fract_y
_atom_site_fract_z
_atom_site_U_iso_or_equiv
_atom_site_adp_type
_atom_site_occupancy
_atom_site_calc_flag
_atom_site_disorder_assembly
_atom_site_disorder_group
O1C O 0.9415(3) -0.0027(3) 0.2033(3) 0.0567(11) Uani 1 d . .
N1C N 0.5584(3) -0.2836(4) -0.2895(3) 0.0419(11) Uani 1 d . .
N2C N 0.5324(3) -0.3282(4) -0.0854(3) 0.0401(11) Uani 1 d . .
C1C C 0.8721(5) -0.0535(4) 0.1252(4) 0.0435(13) Uani 1 d . .
C2C C 0.9237(4) -0.0926(4) 0.0614(4) 0.0449(14) Uani 1 d . .
H2C H 1.001507 -0.086221 0.072831 0.054 Uiso 1 calc . .
C3C C 0.8620(4) -0.1409(4) -0.0186(4) 0.0425(13) Uani 1 d . .
H3C H 0.898317 -0.165758 -0.062581 0.051 Uiso 1 calc . .
C4C C 0.7465(4) -0.1538(4) -0.0364(4) 0.0393(12) Uani 1 d . .
C5C C 0.6818(4) -0.2002(4) -0.1232(4) 0.0368(12) Uani 1 d . .
C6C C 0.7205(4) -0.1623(4) -0.1866(4) 0.0405(13) Uani 1 d . .
H6C H 0.792142 -0.106626 -0.174689 0.049 Uiso 1 calc . .
C7C C 0.6570(4) -0.2036(4) -0.2681(4) 0.0390(12) Uani 1 d . .
C8C C 0.5176(4) -0.3257(4) -0.2294(4) 0.0404(13) Uani 1 d . .
C9C C 0.4137(4) -0.4119(5) -0.2515(4) 0.0440(13) Uani 1 d . .
H9C H 0.372416 -0.440507 -0.30733 0.053 Uiso 1 calc . .
C10C C 0.3735(4) -0.4534(5) -0.1912(4) 0.0453(14) Uani 1 d . .
H10C H 0.303688 -0.511853 -0.204518 0.054 Uiso 1 calc . .
C11C C 0.4354(4) -0.4096(5) -0.1098(4) 0.0455(14) Uani 1 d . .
H11C H 0.40565 -0.440606 -0.069048 0.055 Uiso 1 calc . .
C12C C 0.5747(4) -0.2857(4) -0.1461(4) 0.0379(12) Uani 1 d . .
C13C C 0.6962(4) -0.1150(4) 0.0292(4) 0.0408(13) Uani 1 d . .
H13C H 0.617971 -0.12249 0.018486 0.049 Uiso 1 calc . .
C14C C 0.7581(4) -0.0657(4) 0.1097(4) 0.0414(13) Uani 1 d . .
H14C H 0.722517 -0.040467 0.154045 0.05 Uiso 1 calc . .
C15C C 0.8953(6) 0.0513(6) 0.2680(4) 0.0619(17) Uani 1 d . .
H15A H 0.867478 0.10458 0.250421 0.093 Uiso 1 calc . .
H15B H 0.95427 0.088937 0.318449 0.093 Uiso 1 calc . .
H15C H 0.832324 -0.002437 0.279551 0.093 Uiso 1 calc . .
C16C C 0.6949(4) -0.1588(4) -0.3361(4) 0.0409(13) Uani 1 d . .
C17C C 0.7995(5) -0.0782(5) -0.3246(4) 0.0563(16) Uani 1 d . .
H17C H 0.849681 -0.050639 -0.272098 0.068 Uiso 1 calc . .
C18C C 0.8308(5) -0.0381(5) -0.3892(4) 0.0573(17) Uani 1 d . .
H18C H 0.902282 0.016761 -0.38038 0.069 Uiso 1 calc . .
C19C C 0.7604(5) -0.0763(5) -0.4652(4) 0.0479(14) Uani 1 d . .
C20C C 0.6564(5) -0.1555(5) -0.4776(4) 0.0529(15) Uani 1 d . .
H20C H 0.606533 -0.182142 -0.53027 0.063 Uiso 1 calc . .
C21C C 0.6248(5) -0.1960(5) -0.4135(4) 0.0479(14) Uani 1 d . .
H21C H 0.553141 -0.250909 -0.422955 0.058 Uiso 1 calc . .
C22C C 0.7959(5) -0.0334(5) -0.5333(4) 0.0568(16) Uani 1 d . .
F1C F 0.8579(10) 0.0723(6) -0.5059(8) 0.059(3) Uani 0.70(4) d A 1
F2C F 0.7077(9) -0.0435(14) -0.5903(9) 0.083(4) Uani 0.70(4) d A 1
F3C F 0.8640(19) -0.0802(14) -0.5738(12) 0.083(4) Uani 0.70(4) d A 1
F1D F 0.887(3) 0.060(2) -0.516(2) 0.094(11) Uani 0.30(4) d A 2
F2D F 0.714(2) -0.010(3) -0.578(2) 0.068(8) Uani 0.30(4) d A 2
F3D F 0.809(3) -0.1112(17) -0.5980(12) 0.061(6) Uani 0.30(4) d A 2
F1A F 0.9277(3) 0.7479(3) -0.5385(2) 0.0659(11) Uani 1 d . .
F2A F 0.7580(3) 0.6715(3) -0.6093(3) 0.0674(11) Uani 1 d . .
F3A F 0.8688(4) 0.5787(3) -0.6087(3) 0.0746(12) Uani 1 d . .
O1A O 0.9837(3) 0.7031(3) 0.1848(3) 0.0540(11) Uani 1 d . .
N1A N 0.5922(3) 0.4329(4) -0.3061(3) 0.0418(11) Uani 1 d . .
N2A N 0.5709(3) 0.3905(4) -0.1015(3) 0.0417(11) Uani 1 d . .
C1A C 0.9142(4) 0.6612(4) 0.1077(4) 0.0429(13) Uani 1 d . .
C2A C 0.9626(4) 0.6255(5) 0.0410(4) 0.0462(14) Uani 1 d . .
H2A H 1.040638 0.631855 0.050205 0.055 Uiso 1 calc . .
C3A C 0.8990(4) 0.5806(4) -0.0387(4) 0.0445(14) Uani 1 d . .
H3A H 0.934294 0.558127 -0.083959 0.053 Uiso 1 calc . .
C4A C 0.7831(4) 0.5675(4) -0.0542(4) 0.0377(12) Uani 1 d . .
C5A C 0.7166(4) 0.5205(4) -0.1400(4) 0.0376(12) Uani 1 d . .
C6A C 0.7539(4) 0.5577(4) -0.2038(4) 0.0414(13) Uani 1 d . .
H6A H 0.824939 0.614203 -0.192182 0.05 Uiso 1 calc . .
C7A C 0.6905(4) 0.5148(4) -0.2857(4) 0.0402(13) Uani 1 d . .
C8A C 0.5538(4) 0.3917(4) -0.2455(4) 0.0406(13) Uani 1 d . .
C9A C 0.4522(4) 0.3021(5) -0.2673(4) 0.0442(13) Uani 1 d . .
H9A H 0.411305 0.271639 -0.323182 0.053 Uiso 1 calc . .
C10A C 0.4140(4) 0.2600(5) -0.2068(4) 0.0471(14) Uani 1 d . .
H10A H 0.346187 0.199357 -0.219994 0.056 Uiso 1 calc . .
C11A C 0.4753(4) 0.3068(5) -0.1252(4) 0.0449(14) Uani 1 d . .
H11A H 0.446586 0.276463 -0.083851 0.054 Uiso 1 calc . .
C12A C 0.6107(4) 0.4332(4) -0.1619(4) 0.0378(12) Uani 1 d . .
C13A C 0.7360(4) 0.6042(4) 0.0144(4) 0.0402(13) Uani 1 d . .
H13A H 0.657709 0.596681 0.005903 0.048 Uiso 1 calc . .
C14A C 0.7998(4) 0.6508(4) 0.0938(4) 0.0411(13) Uani 1 d . .
H14A H 0.76572 0.675846 0.139116 0.049 Uiso 1 calc . .
C15A C 0.9393(5) 0.7498(5) 0.2531(4) 0.0571(16) Uani 1 d . .
H15D H 0.917099 0.810289 0.243389 0.086 Uiso 1 calc . .
H15E H 0.99724 0.777101 0.304183 0.086 Uiso 1 calc . .
H15F H 0.872724 0.69432 0.259141 0.086 Uiso 1 calc . .
C16A C 0.7287(4) 0.5566(4) -0.3543(4) 0.0396(13) Uani 1 d . .
C17A C 0.8365(4) 0.6294(5) -0.3448(4) 0.0430(13) Uani 1 d . .
H17A H 0.886668 0.656615 -0.292245 0.052 Uiso 1 calc . .
C18A C 0.8719(4) 0.6630(5) -0.4112(4) 0.0447(14) Uani 1 d . .
H18A H 0.947028 0.710841 -0.404557 0.054 Uiso 1 calc . .
C19A C 0.7991(4) 0.6277(4) -0.4863(4) 0.0413(13) Uani 1 d . .
C20A C 0.6895(5) 0.5581(5) -0.4961(4) 0.0495(15) Uani 1 d . .
H20A H 0.63805 0.534937 -0.547728 0.059 Uiso 1 calc . .
C21A C 0.6551(4) 0.5226(5) -0.4304(4) 0.0465(14) Uani 1 d . .
H21A H 0.580127 0.474233 -0.437456 0.056 Uiso 1 calc . .
C22A C 0.8387(5) 0.6576(5) -0.5595(4) 0.0477(14) Uani 1 d . .
F1B F 0.8770(3) 0.4022(3) -0.5165(2) 0.0650(10) Uani 1 d . .
F2B F 0.7070(3) 0.3221(3) -0.5891(2) 0.0604(10) Uani 1 d . .
F3B F 0.8257(3) 0.2353(3) -0.5939(2) 0.0594(10) Uani 1 d . .
O1B O 0.9333(3) 0.3311(3) 0.1986(3) 0.0500(10) Uani 1 d . .
N1B N 0.5553(3) 0.0565(4) -0.2956(3) 0.0431(11) Uani 1 d . .
N2B N 0.5402(4) 0.0083(4) -0.0918(3) 0.0437(11) Uani 1 d . .
C1B C 0.8700(4) 0.2921(4) 0.1198(4) 0.0413(13) Uani 1 d . .
C2B C 0.8175(4) 0.3518(5) 0.0827(4) 0.0427(13) Uani 1 d . .
H2B H 0.825443 0.424751 0.112644 0.051 Uiso 1 calc . .
C3B C 0.7543(4) 0.3045(4) 0.0028(4) 0.0408(13) Uani 1 d . .
H3B H 0.719614 0.345709 -0.022218 0.049 Uiso 1 calc . .
C4B C 0.7407(4) 0.1976(4) -0.0416(4) 0.0389(12) Uani 1 d . .
C5B C 0.6756(4) 0.1484(5) -0.1287(4) 0.0403(12) Uani 1 d . .
C6B C 0.7075(4) 0.1921(5) -0.1905(4) 0.0419(13) Uani 1 d . .
H6B H 0.772487 0.255618 -0.177327 0.05 Uiso 1 calc . .
C7B C 0.6463(4) 0.1449(4) -0.2735(4) 0.0395(12) Uani 1 d . .
C8B C 0.5200(4) 0.0119(4) -0.2356(4) 0.0393(12) Uani 1 d . .
C9B C 0.4232(5) -0.0812(5) -0.2577(4) 0.0495(15) Uani 1 d . .
H9B H 0.383315 -0.112714 -0.313868 0.059 Uiso 1 calc . .
C10B C 0.3868(4) -0.1262(5) -0.1979(4) 0.0475(14) Uani 1 d . .
H10B H 0.320506 -0.188663 -0.211835 0.057 Uiso 1 calc . .
C11B C 0.4478(4) -0.0797(5) -0.1158(4) 0.0436(13) Uani 1 d . .
H11B H 0.421817 -0.112725 -0.075169 0.052 Uiso 1 calc . .
C12B C 0.5767(4) 0.0536(4) -0.1520(4) 0.0397(12) Uani 1 d . .
C13B C 0.7944(4) 0.1388(5) -0.0043(4) 0.0436(13) Uani 1 d . .
H13B H 0.786427 0.06575 -0.033948 0.052 Uiso 1 calc . .
C14B C 0.8581(4) 0.1859(5) 0.0745(4) 0.0435(13) Uani 1 d . .
H14B H 0.894932 0.145405 0.098712 0.052 Uiso 1 calc . .
C15B C 0.9277(6) 0.4289(6) 0.2519(5) 0.069(2) Uani 1 d . .
H15G H 0.964698 0.490039 0.232047 0.103 Uiso 1 calc . .
H15H H 0.966545 0.441315 0.308581 0.103 Uiso 1 calc . .
H15I H 0.848098 0.423127 0.251958 0.103 Uiso 1 calc . .
C16B C 0.6828(4) 0.1902(4) -0.3412(4) 0.0404(13) Uani 1 d . .
C17B C 0.7851(5) 0.2746(5) -0.3280(4) 0.0484(14) Uani 1 d . .
H17B H 0.831781 0.306114 -0.274004 0.058 Uiso 1 calc . .
C18B C 0.8197(5) 0.3133(5) -0.3929(4) 0.0499(15) Uani 1 d . .
H18B H 0.890268 0.369645 -0.383388 0.06 Uiso 1 calc . .
C19B C 0.7516(4) 0.2698(4) -0.4703(4) 0.0418(13) Uani 1 d . .
C20B C 0.6494(5) 0.1879(5) -0.4843(4) 0.0527(15) Uani 1 d . .
H20B H 0.601964 0.158379 -0.538059 0.063 Uiso 1 calc . .
C21B C 0.6157(4) 0.1484(5) -0.4200(4) 0.0507(15) Uani 1 d . .
H21B H 0.545246 0.091649 -0.430227 0.061 Uiso 1 calc . .
C22B C 0.7898(4) 0.3075(5) -0.5413(4) 0.0478(14) Uani 1 d . .

loop_
_atom_site_aniso_label
_atom_site_aniso_U_11
_atom_site_aniso_U_22
_atom_site_aniso_U_33
_atom_site_aniso_U_23
_atom_site_aniso_U_13
_atom_site_aniso_U_12
O1C 0.064(2) 0.047(3) 0.052(3) 0.010(2) 0.005(2) 0.0143(19)
N1C 0.041(2) 0.041(3) 0.048(3) 0.017(2) 0.015(2) 0.0151(19)
N2C 0.040(2) 0.037(3) 0.050(3) 0.020(2) 0.016(2) 0.0155(18)
C1C 0.057(3) 0.030(3) 0.043(3) 0.014(3) 0.009(3) 0.012(2)
C2C 0.043(3) 0.036(3) 0.058(4) 0.018(3) 0.011(3) 0.014(2)
C3C 0.044(3) 0.038(3) 0.051(4) 0.021(3) 0.015(2) 0.015(2)
C4C 0.045(3) 0.028(3) 0.047(3) 0.016(3) 0.013(2) 0.010(2)
C5C 0.040(2) 0.030(3) 0.047(3) 0.014(2) 0.013(2) 0.016(2)
C6C 0.043(3) 0.032(3) 0.051(4) 0.016(3) 0.014(2) 0.013(2)
C7C 0.043(3) 0.032(3) 0.046(3) 0.014(3) 0.016(2) 0.014(2)
C8C 0.041(3) 0.037(3) 0.050(4) 0.017(3) 0.018(2) 0.017(2)
C9C 0.046(3) 0.038(3) 0.047(3) 0.011(3) 0.011(2) 0.013(2)
C10C 0.041(3) 0.040(3) 0.055(4) 0.016(3) 0.015(3) 0.010(2)
C11C 0.046(3) 0.042(3) 0.054(4) 0.018(3) 0.016(3) 0.016(2)
C12C 0.038(2) 0.032(3) 0.048(3) 0.013(3) 0.015(2) 0.014(2)
C13C 0.043(3) 0.032(3) 0.052(4) 0.018(3) 0.014(2) 0.012(2)
C14C 0.046(3) 0.034(3) 0.048(3) 0.015(3) 0.017(2) 0.013(2)
C15C 0.077(4) 0.054(4) 0.045(4) 0.009(3) 0.008(3) 0.013(3)
C16C 0.042(3) 0.035(3) 0.050(3) 0.016(3) 0.015(2) 0.014(2)
C17C 0.059(3) 0.056(4) 0.049(4) 0.021(3) 0.012(3) 0.007(3)
C18C 0.059(3) 0.048(4) 0.057(4) 0.021(3) 0.014(3) 0.000(3)
C19C 0.062(3) 0.037(3) 0.053(4) 0.020(3) 0.021(3) 0.019(3)
C20C 0.057(3) 0.055(4) 0.049(4) 0.020(3) 0.011(3) 0.018(3)
C21C 0.049(3) 0.049(4) 0.044(3) 0.018(3) 0.015(3) 0.008(3)
C22C 0.068(4) 0.042(4) 0.061(4) 0.018(3) 0.025(3) 0.012(3)
F1C 0.069(4) 0.047(4) 0.069(5) 0.034(3) 0.023(4) 0.011(3)
F2C 0.095(5) 0.076(7) 0.058(5) 0.037(5) 0.004(4) -0.009(4)
F3C 0.116(9) 0.078(6) 0.103(7) 0.057(6) 0.070(7) 0.059(6)
F1D 0.092(14) 0.099(14) 0.085(13) 0.041(10) 0.030(10) 0.006(9)
F2D 0.083(11) 0.066(13) 0.075(12) 0.041(9) 0.008(7) 0.040(9)
F3D 0.086(12) 0.055(9) 0.052(9) 0.024(6) 0.030(8) 0.024(8)
F1A 0.066(2) 0.060(2) 0.065(3) 0.032(2) 0.0157(18) -0.0023(17)
F2A 0.067(2) 0.083(3) 0.063(3) 0.042(2) 0.0146(18) 0.0222(19)
F3A 0.116(3) 0.063(3) 0.072(3) 0.033(2) 0.055(2) 0.044(2)
O1A 0.051(2) 0.057(3) 0.049(3) 0.014(2) 0.0063(19) 0.0152(18)
N1A 0.041(2) 0.041(3) 0.048(3) 0.018(2) 0.015(2) 0.0146(19)
N2A 0.043(2) 0.038(3) 0.049(3) 0.019(2) 0.016(2) 0.0143(19)
C1A 0.046(3) 0.035(3) 0.045(3) 0.015(3) 0.007(2) 0.008(2)
C2A 0.036(2) 0.047(3) 0.055(4) 0.016(3) 0.011(2) 0.011(2)
C3A 0.043(3) 0.039(3) 0.057(4) 0.019(3) 0.018(3) 0.015(2)
C4A 0.038(2) 0.030(3) 0.045(3) 0.014(2) 0.010(2) 0.010(2)
C5A 0.037(2) 0.032(3) 0.052(3) 0.015(3) 0.017(2) 0.017(2)
C6A 0.039(2) 0.038(3) 0.048(3) 0.015(3) 0.013(2) 0.012(2)
C7A 0.043(3) 0.037(3) 0.047(3) 0.016(3) 0.015(2) 0.017(2)
C8A 0.041(3) 0.036(3) 0.049(4) 0.015(3) 0.016(2) 0.014(2)
C9A 0.039(3) 0.043(3) 0.052(4) 0.015(3) 0.010(2) 0.013(2)
C10A 0.043(3) 0.036(3) 0.062(4) 0.017(3) 0.015(3) 0.009(2)
C11A 0.042(3) 0.038(3) 0.057(4) 0.017(3) 0.017(3) 0.012(2)
C12A 0.039(2) 0.034(3) 0.047(3) 0.015(3) 0.017(2) 0.016(2)
C13A 0.040(3) 0.037(3) 0.051(4) 0.019(3) 0.015(2) 0.016(2)
C14A 0.046(3) 0.033(3) 0.050(4) 0.016(3) 0.019(2) 0.015(2)
C15A 0.068(4) 0.052(4) 0.046(4) 0.011(3) 0.008(3) 0.017(3)
C16A 0.043(3) 0.035(3) 0.044(3) 0.012(3) 0.014(2) 0.015(2)
C17A 0.042(3) 0.041(3) 0.045(3) 0.014(3) 0.012(2) 0.010(2)
C18A 0.044(3) 0.038(3) 0.054(4) 0.017(3) 0.016(3) 0.011(2)
C19A 0.049(3) 0.037(3) 0.046(3) 0.017(3) 0.018(3) 0.019(2)
C20A 0.051(3) 0.049(4) 0.044(3) 0.010(3) 0.012(3) 0.012(3)
C21A 0.039(3) 0.049(4) 0.052(4) 0.019(3) 0.014(3) 0.010(2)
C22A 0.052(3) 0.045(3) 0.049(4) 0.013(3) 0.014(3) 0.018(3)
F1B 0.071(2) 0.050(2) 0.065(3) 0.026(2) 0.0128(18) -0.0010(17)
F2B 0.069(2) 0.062(2) 0.059(2) 0.031(2) 0.0126(18) 0.0240(17)
F3B 0.075(2) 0.052(2) 0.062(2) 0.0231(19) 0.0323(19) 0.0256(17)
O1B 0.052(2) 0.045(2) 0.050(3) 0.009(2) 0.0030(18) 0.0203(17)
N1B 0.042(2) 0.042(3) 0.046(3) 0.016(2) 0.014(2) 0.0122(19)
N2B 0.045(2) 0.039(3) 0.049(3) 0.016(2) 0.015(2) 0.0135(19)
C1B 0.040(3) 0.039(3) 0.043(3) 0.011(3) 0.012(2) 0.012(2)
C2B 0.048(3) 0.034(3) 0.050(4) 0.012(3) 0.008(2) 0.019(2)
C3B 0.040(2) 0.036(3) 0.051(4) 0.016(3) 0.009(2) 0.017(2)
C4B 0.038(2) 0.035(3) 0.048(3) 0.020(3) 0.016(2) 0.010(2)
C5B 0.041(3) 0.038(3) 0.047(3) 0.017(3) 0.012(2) 0.016(2)
C6B 0.041(3) 0.038(3) 0.049(4) 0.018(3) 0.012(2) 0.011(2)
C7B 0.040(2) 0.035(3) 0.046(3) 0.014(3) 0.013(2) 0.012(2)
C8B 0.039(2) 0.033(3) 0.049(3) 0.015(3) 0.017(2) 0.012(2)
C9B 0.051(3) 0.045(4) 0.048(4) 0.011(3) 0.013(3) 0.012(3)
C10B 0.045(3) 0.039(3) 0.056(4) 0.013(3) 0.016(3) 0.009(2)
C11B 0.040(3) 0.042(3) 0.055(4) 0.022(3) 0.017(2) 0.012(2)
C12B 0.040(3) 0.034(3) 0.051(3) 0.017(3) 0.016(2) 0.014(2)
C13B 0.045(3) 0.034(3) 0.056(4) 0.019(3) 0.015(3) 0.014(2)
C14B 0.044(3) 0.037(3) 0.057(4) 0.025(3) 0.015(3) 0.014(2)
C15B 0.078(4) 0.067(5) 0.052(4) -0.007(4) -0.007(3) 0.040(4)
C16B 0.040(2) 0.037(3) 0.046(3) 0.012(3) 0.013(2) 0.014(2)
C17B 0.049(3) 0.044(3) 0.048(4) 0.014(3) 0.007(3) 0.009(2)
C18B 0.052(3) 0.042(3) 0.054(4) 0.019(3) 0.014(3) 0.008(3)
C19B 0.047(3) 0.034(3) 0.048(3) 0.017(3) 0.014(3) 0.014(2)
C20B 0.051(3) 0.056(4) 0.042(3) 0.012(3) 0.007(3) 0.009(3)
C21B 0.043(3) 0.051(4) 0.051(4) 0.017(3) 0.010(3) 0.005(2)
C22B 0.047(3) 0.044(3) 0.052(4) 0.014(3) 0.013(3) 0.013(2)

loop_
_atom_type_symbol
_atom_type_number_in_cell
C 132
H 90
F 18
N 12
O 6

loop_
_exptl_crystal_face_index_h
_exptl_crystal_face_index_k
_exptl_crystal_face_index_l
_exptl_crystal_face_perp_dist
4 0 -1 0.0246
-4 0 1 0.0361
-1 0 -5 0.0235
1 0 10 0.0411
-1 -8 3 0.2266
-1 3 -1 0.2393

loop_
_geom_angle_atom_site_label_1
_geom_angle_atom_site_label_2
_geom_angle_atom_site_label_3
_geom_angle
C1C O1C C15C 117.3(5)
C7C N1C C8C 118.3(5)
C11C N2C C12C 116.6(5)
C2C C1C O1C 115.9(5)
C14C C1C O1C 123.6(5)
C14C C1C C2C 120.5(5)
C1C C2C H2C 120.1
C3C C2C C1C 119.8(5)
C3C C2C H2C 120.1
C2C C3C H3C 119.5
C2C C3C C4C 121.0(5)
C4C C3C H3C 119.5
C3C C4C C5C 120.9(5)
C13C C4C C3C 118.0(5)
C13C C4C C5C 120.9(5)
C6C C5C C4C 122.0(5)
C6C C5C C12C 116.0(5)
C12C C5C C4C 122.0(5)
C5C C6C H6C 119.1
C5C C6C C7C 121.8(5)
C7C C6C H6C 119.1
N1C C7C C6C 122.1(5)
N1C C7C C16C 115.6(5)
C6C C7C C16C 122.3(5)
N1C C8C C9C 118.8(5)
N1C C8C C12C 122.6(5)
C12C C8C C9C 118.6(5)
C8C C9C H9C 120.7
C10C C9C C8C 118.5(6)
C10C C9C H9C 120.7
C9C C10C H10C 120.2
C9C C10C C11C 119.6(5)
C11C C10C H10C 120.2
N2C C11C C10C 124.5(5)
N2C C11C H11C 117.8
C10C C11C H11C 117.8
N2C C12C C5C 118.6(5)
N2C C12C C8C 122.3(5)
C8C C12C C5C 119.1(5)
C4C C13C H13C 119.4
C14C C13C C4C 121.1(5)
C14C C13C H13C 119.4
C1C C14C C13C 119.5(5)
C1C C14C H14C 120.3
C13C C14C H14C 120.3
O1C C15C H15A 109.5
O1C C15C H15B 109.5
O1C C15C H15C 109.5
H15A C15C H15B 109.5
H15A C15C H15C 109.5
H15B C15C H15C 109.5
C17C C16C C7C 122.5(6)
C21C C16C C7C 120.0(5)
C21C C16C C17C 117.5(6)
C16C C17C H17C 119.7
C18C C17C C16C 120.6(6)
C18C C17C H17C 119.7
C17C C18C H18C 119.5
C19C C18C C17C 120.9(6)
C19C C18C H18C 119.5
C18C C19C C20C 119.4(6)
C18C C19C C22C 120.1(5)
C20C C19C C22C 120.5(6)
C19C C20C H20C 120
C19C C20C C21C 120.0(6)
C21C C20C H20C 120
C16C C21C C20C 121.6(5)
C16C C21C H21C 119.2
C20C C21C H21C 119.2
F1C C22C C19C 112.4(8)
F1C C22C F2C 106.5(9)
F1C C22C F3C 103.3(8)
F2C C22C C19C 112.8(7)
F2C C22C F3C 107.6(10)
F3C C22C C19C 113.6(6)
F1D C22C C19C 119.4(18)
F1D C22C F2D 102(2)
F1D C22C F3D 108.7(16)
F2D C22C C19C 114.8(16)
F3D C22C C19C 112.2(10)
F3D C22C F2D 97.0(17)
C1A O1A C15A 117.5(4)
C7A N1A C8A 118.3(5)
C11A N2A C12A 117.0(5)
O1A C1A C2A 116.5(5)
O1A C1A C14A 124.3(5)
C2A C1A C14A 119.3(5)
C1A C2A H2A 119.7
C3A C2A C1A 120.6(5)
C3A C2A H2A 119.7
C2A C3A H3A 119.4
C2A C3A C4A 121.2(5)
C4A C3A H3A 119.4
C3A C4A C5A 120.4(5)
C13A C4A C3A 117.1(5)
C13A C4A C5A 122.5(4)
C6A C5A C4A 121.6(5)
C6A C5A C12A 116.3(5)
C12A C5A C4A 122.1(5)
C5A C6A H6A 118.9
C5A C6A C7A 122.1(5)
C7A C6A H6A 118.9
N1A C7A C6A 121.4(5)
N1A C7A C16A 116.1(5)
C6A C7A C16A 122.4(5)
N1A C8A C9A 118.6(5)
N1A C8A C12A 123.3(5)
C12A C8A C9A 118.1(5)
C8A C9A H9A 120.6
C10A C9A C8A 118.8(6)
C10A C9A H9A 120.6
C9A C10A H10A 120.3
C9A C10A C11A 119.4(5)
C11A C10A H10A 120.3
N2A C11A C10A 124.2(5)
N2A C11A H11A 117.9
C10A C11A H11A 117.9
N2A C12A C5A 119.0(5)
N2A C12A C8A 122.6(5)
C8A C12A C5A 118.4(5)
C4A C13A H13A 119.1
C14A C13A C4A 121.8(5)
C14A C13A H13A 119.1
C1A C14A H14A 120
C13A C14A C1A 120.0(5)
C13A C14A H14A 120
O1A C15A H15D 109.5
O1A C15A H15E 109.5
O1A C15A H15F 109.5
H15D C15A H15E 109.5
H15D C15A H15F 109.5
H15E C15A H15F 109.5
C17A C16A C7A 121.9(5)
C17A C16A C21A 118.5(5)
C21A C16A C7A 119.6(5)
C16A C17A H17A 119.7
C16A C17A C18A 120.6(6)
C18A C17A H17A 119.7
C17A C18A H18A 119.9
C19A C18A C17A 120.2(5)
C19A C18A H18A 119.9
C18A C19A C20A 119.9(5)
C18A C19A C22A 120.6(5)
C20A C19A C22A 119.4(5)
C19A C20A H20A 120.1
C21A C20A C19A 119.8(6)
C21A C20A H20A 120.1
C16A C21A H21A 119.6
C20A C21A C16A 120.8(5)
C20A C21A H21A 119.6
F1A C22A F2A 107.0(5)
F1A C22A F3A 106.6(4)
F1A C22A C19A 113.3(5)
F2A C22A F3A 104.8(5)
F2A C22A C19A 112.8(4)
F3A C22A C19A 111.6(5)
C1B O1B C15B 117.8(5)
C7B N1B C8B 118.1(5)
C11B N2B C12B 117.0(5)
O1B C1B C2B 124.4(5)
O1B C1B C14B 116.6(5)
C14B C1B C2B 119.0(6)
C1B C2B H2B 120
C3B C2B C1B 119.9(5)
C3B C2B H2B 120
C2B C3B H3B 119.5
C2B C3B C4B 121.0(5)
C4B C3B H3B 119.5
C3B C4B C5B 120.7(5)
C3B C4B C13B 118.7(5)
C13B C4B C5B 120.6(5)
C6B C5B C4B 121.5(5)
C6B C5B C12B 116.7(5)
C12B C5B C4B 121.8(5)
C5B C6B H6B 119.2
C5B C6B C7B 121.6(5)
C7B C6B H6B 119.2
N1B C7B C6B 121.9(5)
N1B C7B C16B 116.4(5)
C6B C7B C16B 121.7(5)
N1B C8B C9B 118.9(6)
N1B C8B C12B 123.3(5)
C9B C8B C12B 117.7(5)
C8B C9B H9B 120.3
C10B C9B C8B 119.4(6)
C10B C9B H9B 120.3
C9B C10B H10B 120.3
C9B C10B C11B 119.4(5)
C11B C10B H10B 120.3
N2B C11B C10B 123.5(5)
N2B C11B H11B 118.3
C10B C11B H11B 118.3
N2B C12B C5B 118.7(5)
N2B C12B C8B 122.9(5)
C8B C12B C5B 118.3(5)
C4B C13B H13B 119.8
C14B C13B C4B 120.4(5)
C14B C13B H13B 119.8
C1B C14B H14B 119.5
C13B C14B C1B 121.0(5)
C13B C14B H14B 119.5
O1B C15B H15G 109.5
O1B C15B H15H 109.5
O1B C15B H15I 109.5
H15G C15B H15H 109.5
H15G C15B H15I 109.5
H15H C15B H15I 109.5
C17B C16B C7B 121.8(5)
C21B C16B C7B 120.3(5)
C21B C16B C17B 117.9(5)
C16B C17B H17B 119.5
C18B C17B C16B 120.9(6)
C18B C17B H17B 119.5
C17B C18B H18B 120.1
C19B C18B C17B 119.7(5)
C19B C18B H18B 120.1
C18B C19B C20B 120.2(6)
C18B C19B C22B 120.3(5)
C20B C19B C22B 119.5(6)
C19B C20B H20B 120
C19B C20B C21B 120.0(6)
C21B C20B H20B 120
C16B C21B C20B 121.2(5)
C16B C21B H21B 119.4
C20B C21B H21B 119.4
F1B C22B F3B 105.7(4)
F1B C22B C19B 113.1(5)
F2B C22B F1B 106.7(5)
F2B C22B F3B 105.2(5)
F2B C22B C19B 113.0(4)
F3B C22B C19B 112.6(5)

loop_
_geom_bond_atom_site_label_1
_geom_bond_atom_site_label_2
_geom_bond_distance
O1C C1C 1.384(7)
O1C C15C 1.423(8)
N1C C7C 1.323(6)
N1C C8C 1.365(7)
N2C C11C 1.318(7)
N2C C12C 1.383(7)
C1C C2C 1.382(8)
C1C C14C 1.380(7)
C2C H2C 0.95
C2C C3C 1.375(8)
C3C H3C 0.95
C3C C4C 1.399(7)
C4C C5C 1.479(8)
C4C C13C 1.393(8)
C5C C6C 1.379(8)
C5C C12C 1.428(7)
C6C H6C 0.95
C6C C7C 1.402(8)
C7C C16C 1.492(8)
C8C C9C 1.407(7)
C8C C12C 1.401(8)
C9C H9C 0.95
C9C C10C 1.362(8)
C10C H10C 0.95
C10C C11C 1.393(8)
C11C H11C 0.95
C13C H13C 0.95
C13C C14C 1.383(8)
C14C H14C 0.95
C15C H15A 0.98
C15C H15B 0.98
C15C H15C 0.98
C16C C17C 1.395(8)
C16C C21C 1.381(8)
C17C H17C 0.95
C17C C18C 1.385(9)
C18C H18C 0.95
C18C C19C 1.362(9)
C19C C20C 1.378(8)
C19C C22C 1.473(8)
C20C H20C 0.95
C20C C21C 1.382(8)
C21C H21C 0.95
C22C F1C 1.334(8)
C22C F2C 1.342(9)
C22C F3C 1.344(8)
C22C F1D 1.364(13)
C22C F2D 1.370(12)
C22C F3D 1.365(11)
F1A C22A 1.324(7)
F2A C22A 1.339(7)
F3A C22A 1.342(7)
O1A C1A 1.370(7)
O1A C15A 1.415(7)
N1A C7A 1.333(7)
N1A C8A 1.356(7)
N2A C11A 1.321(7)
N2A C12A 1.368(7)
C1A C2A 1.380(8)
C1A C14A 1.390(7)
C2A H2A 0.95
C2A C3A 1.377(8)
C3A H3A 0.95
C3A C4A 1.401(7)
C4A C5A 1.474(8)
C4A C13A 1.398(7)
C5A C6A 1.374(8)
C5A C12A 1.431(7)
C6A H6A 0.95
C6A C7A 1.406(8)
C7A C16A 1.483(8)
C8A C9A 1.412(7)
C8A C12A 1.405(8)
C9A H9A 0.95
C9A C10A 1.360(8)
C10A H10A 0.95
C10A C11A 1.394(9)
C11A H11A 0.95
C13A H13A 0.95
C13A C14A 1.373(8)
C14A H14A 0.95
C15A H15D 0.98
C15A H15E 0.98
C15A H15F 0.98
C16A C17A 1.385(7)
C16A C21A 1.387(8)
C17A H17A 0.95
C17A C18A 1.387(8)
C18A H18A 0.95
C18A C19A 1.367(8)
C19A C20A 1.386(7)
C19A C22A 1.490(8)
C20A H20A 0.95
C20A C21A 1.383(8)
C21A H21A 0.95
F1B C22B 1.346(6)
F2B C22B 1.342(7)
F3B C22B 1.350(7)
O1B C1B 1.364(7)
O1B C15B 1.412(7)
N1B C7B 1.322(7)
N1B C8B 1.360(7)
N2B C11B 1.328(7)
N2B C12B 1.372(7)
C1B C2B 1.399(8)
C1B C14B 1.390(8)
C2B H2B 0.95
C2B C3B 1.379(8)
C3B H3B 0.95
C3B C4B 1.389(8)
C4B C5B 1.484(8)
C4B C13B 1.403(8)
C5B C6B 1.370(8)
C5B C12B 1.428(7)
C6B H6B 0.95
C6B C7B 1.412(8)
C7B C16B 1.488(8)
C8B C9B 1.400(7)
C8B C12B 1.403(8)
C9B H9B 0.95
C9B C10B 1.364(8)
C10B H10B 0.95
C10B C11B 1.399(9)
C11B H11B 0.95
C13B H13B 0.95
C13B C14B 1.365(8)
C14B H14B 0.95
C15B H15G 0.98
C15B H15H 0.98
C15B H15I 0.98
C16B C17B 1.396(7)
C16B C21B 1.380(8)
C17B H17B 0.95
C17B C18B 1.390(8)
C18B H18B 0.95
C18B C19B 1.368(8)
C19B C20B 1.377(8)
C19B C22B 1.493(8)
C20B H20B 0.95
C20B C21B 1.384(9)
C21B H21B 0.95

loop_
_geom_torsion_atom_site_label_1
_geom_torsion_atom_site_label_2
_geom_torsion_atom_site_label_3
_geom_torsion_atom_site_label_4
_geom_torsion
O1C C1C C2C C3C -177.7(5)
O1C C1C C14C C13C 178.2(5)
N1C C7C C16C C17C -176.6(5)
N1C C7C C16C C21C 4.3(8)
N1C C8C C9C C10C -179.9(5)
N1C C8C C12C N2C 179.4(5)
N1C C8C C12C C5C -2.3(8)
C1C C2C C3C C4C -1.8(8)
C2C C1C C14C C13C -1.7(8)
C2C C3C C4C C5C 176.6(5)
C2C C3C C4C C13C 0.9(8)
C3C C4C C5C C6C -49.7(7)
C3C C4C C5C C12C 131.3(5)
C3C C4C C13C C14C -0.5(8)
C4C C5C C6C C7C -177.6(5)
C4C C5C C12C N2C -1.9(7)
C4C C5C C12C C8C 179.7(5)
C4C C13C C14C C1C 0.8(8)
C5C C4C C13C C14C -176.1(5)
C5C C6C C7C N1C -2.3(8)
C5C C6C C7C C16C 176.4(5)
C6C C5C C12C N2C 179.1(5)
C6C C5C C12C C8C 0.7(7)
C6C C7C C16C C17C 4.6(8)
C6C C7C C16C C21C -174.6(5)
C7C N1C C8C C9C -179.1(5)
C7C N1C C8C C12C 1.5(8)
C7C C16C C17C C18C -179.3(6)
C7C C16C C21C C20C 179.2(5)
C8C N1C C7C C6C 0.7(8)
C8C N1C C7C C16C -178.1(5)
C8C C9C C10C C11C 0.3(8)
C9C C8C C12C N2C 0.0(8)
C9C C8C C12C C5C 178.3(5)
C9C C10C C11C N2C 0.5(9)
C11C N2C C12C C5C -177.6(5)
C11C N2C C12C C8C 0.7(7)
C12C N2C C11C C10C -1.0(8)
C12C C5C C6C C7C 1.5(7)
C12C C8C C9C C10C -0.5(8)
C13C C4C C5C C6C 125.9(6)
C13C C4C C5C C12C -53.1(7)
C14C C1C C2C C3C 2.2(8)
C15C O1C C1C C2C 171.8(5)
C15C O1C C1C C14C -8.2(8)
C16C C17C C18C C19C 0.0(10)
C17C C16C C21C C20C 0.0(9)
C17C C18C C19C C20C 0.4(10)
C17C C18C C19C C22C -179.3(6)
C18C C19C C20C C21C -0.5(10)
C18C C19C C22C F1C -34.9(10)
C18C C19C C22C F2C -155.4(11)
C18C C19C C22C F3C 81.9(14)
C18C C19C C22C F1D -14(3)
C18C C19C C22C F2D -135.5(18)
C18C C19C C22C F3D 114.9(18)
C19C C20C C21C C16C 0.4(10)
C20C C19C C22C F1C 145.4(8)
C20C C19C C22C F2C 25.0(12)
C20C C19C C22C F3C -97.8(14)
C20C C19C C22C F1D 166(2)
C20C C19C C22C F2D 44.8(19)
C20C C19C C22C F3D -64.8(18)
C21C C16C C17C C18C -0.1(9)
C22C C19C C20C C21C 179.2(6)
O1A C1A C2A C3A 179.1(5)
O1A C1A C14A C13A -177.7(5)
N1A C7A C16A C17A -170.0(5)
N1A C7A C16A C21A 10.1(7)
N1A C8A C9A C10A 179.5(5)
N1A C8A C12A N2A -179.9(5)
N1A C8A C12A C5A -2.5(8)
C1A C2A C3A C4A -1.6(9)
C2A C1A C14A C13A 0.7(8)
C2A C3A C4A C5A 179.3(5)
C2A C3A C4A C13A 1.4(8)
C3A C4A C5A C6A -49.2(7)
C3A C4A C5A C12A 130.1(5)
C3A C4A C13A C14A -0.2(8)
C4A C5A C6A C7A -178.9(5)
C4A C5A C12A N2A -1.3(7)
C4A C5A C12A C8A -178.8(5)
C4A C13A C14A C1A -0.9(8)
C5A C4A C13A C14A -178.1(5)
C5A C6A C7A N1A -2.3(8)
C5A C6A C7A C16A 178.2(5)
C6A C5A C12A N2A 178.0(5)
C6A C5A C12A C8A 0.5(7)
C6A C7A C16A C17A 9.5(8)
C6A C7A C16A C21A -170.4(5)
C7A N1A C8A C9A -177.4(5)
C7A N1A C8A C12A 2.0(8)
C7A C16A C17A C18A 176.8(5)
C7A C16A C21A C20A -178.3(5)
C8A N1A C7A C6A 0.4(8)
C8A N1A C7A C16A 179.9(4)
C8A C9A C10A C11A 0.5(8)
C9A C8A C12A N2A -0.5(8)
C9A C8A C12A C5A 176.9(5)
C9A C10A C11A N2A -0.6(9)
C11A N2A C12A C5A -177.0(5)
C11A N2A C12A C8A 0.4(7)
C12A N2A C11A C10A 0.2(8)
C12A C5A C6A C7A 1.7(7)
C12A C8A C9A C10A 0.1(8)
C13A C4A C5A C6A 128.6(6)
C13A C4A C5A C12A -52.1(7)
C14A C1A C2A C3A 0.5(8)
C15A O1A C1A C2A 174.1(5)
C15A O1A C1A C14A -7.4(8)
C16A C17A C18A C19A 2.4(9)
C17A C16A C21A C20A 1.7(9)
C17A C18A C19A C20A 0.1(9)
C17A C18A C19A C22A -176.1(5)
C18A C19A C20A C21A -1.7(9)
C18A C19A C22A F1A -24.1(8)
C18A C19A C22A F2A -145.9(5)
C18A C19A C22A F3A 96.3(6)
C19A C20A C21A C16A 0.7(9)
C20A C19A C22A F1A 159.7(5)
C20A C19A C22A F2A 37.9(8)
C20A C19A C22A F3A -79.9(7)
C21A C16A C17A C18A -3.3(8)
C22A C19A C20A C21A 174.5(5)
O1B C1B C2B C3B -179.5(5)
O1B C1B C14B C13B 178.7(5)
N1B C7B C16B C17B -171.8(5)
N1B C7B C16B C21B 7.6(8)
N1B C8B C9B C10B -179.7(5)
N1B C8B C12B N2B 179.7(5)
N1B C8B C12B C5B 0.8(8)
C1B C2B C3B C4B 0.7(8)
C2B C1B C14B C13B -1.4(7)
C2B C3B C4B C5B -178.0(5)
C2B C3B C4B C13B -1.2(7)
C3B C4B C5B C6B 59.8(7)
C3B C4B C5B C12B -120.1(6)
C3B C4B C13B C14B 0.4(7)
C4B C5B C6B C7B 179.5(5)
C4B C5B C12B N2B 1.2(8)
C4B C5B C12B C8B -179.9(5)
C4B C13B C14B C1B 0.9(8)
C5B C4B C13B C14B 177.2(5)
C5B C6B C7B N1B 0.0(8)
C5B C6B C7B C16B -178.2(5)
C6B C5B C12B N2B -178.7(5)
C6B C5B C12B C8B 0.2(7)
C6B C7B C16B C17B 6.4(8)
C6B C7B C16B C21B -174.2(5)
C7B N1B C8B C9B 179.5(5)
C7B N1B C8B C12B -1.4(8)
C7B C16B C17B C18B 177.7(5)
C7B C16B C21B C20B -178.6(6)
C8B N1B C7B C6B 1.0(8)
C8B N1B C7B C16B 179.3(4)
C8B C9B C10B C11B -1.1(9)
C9B C8B C12B N2B -1.2(8)
C9B C8B C12B C5B 179.9(5)
C9B C10B C11B N2B 0.9(9)
C11B N2B C12B C5B 179.9(5)
C11B N2B C12B C8B 1.0(8)
C12B N2B C11B C10B -0.8(8)
C12B C5B C6B C7B -0.6(8)
C12B C8B C9B C10B 1.2(8)
C13B C4B C5B C6B -116.9(6)
C13B C4B C5B C12B 63.2(7)
C14B C1B C2B C3B 0.6(8)
C15B O1B C1B C2B 13.0(8)
C15B O1B C1B C14B -167.1(5)
C16B C17B C18B C19B 1.4(9)
C17B C16B C21B C20B 0.9(9)
C17B C18B C19B C20B -0.2(9)
C17B C18B C19B C22B -177.6(5)
C18B C19B C20B C21B -0.7(9)
C18B C19B C22B F1B -16.3(8)
C18B C19B C22B F2B -137.6(6)
C18B C19B C22B F3B 103.4(6)
C19B C20B C21B C16B 0.3(10)
C20B C19B C22B F1B 166.3(5)
C20B C19B C22B F2B 45.0(8)
C20B C19B C22B F3B -74.0(7)
C21B C16B C17B C18B -1.7(9)
C22B C19B C20B C21B 176.8(6)

loop_
_twin_individual_id
_twin_individual_mass_fraction_refined
_twin_individual_twin_lattice_type
_twin_individual_twin_matrix_11
_twin_individual_twin_matrix_12
_twin_individual_twin_matrix_13
_twin_individual_twin_matrix_21
_twin_individual_twin_matrix_22
_twin_individual_twin_matrix_23
_twin_individual_twin_matrix_31
_twin_individual_twin_matrix_32
_twin_individual_twin_matrix_33
1 0.4774(19) ref 1.0000 0.0000 0.0000 0.0000 1.0000 0.0000 0.0000 0.0000 1.0000
2 0.5226(19) nmt -0.9999 -0.5425 0.0010 -0.0034 0.9989 0.0008 0.0022 -0.6624 -1.0001
